data_7037728
loop_
_publ_author_name
'Whitehead, George F. S.'
'Ferrando-Soria, Jes\'us'
'Carthy, Laura'
'Pritchard, Robin G.'
'Teat, Simon J.'
'Timco, Grigore A.'
'Winpenny, Richard E. P.'

_publ_section_title
;
 Synthesis and reactions of N-heterocycle functionalised variants of
 heterometallic {Cr7Ni} rings.
;
_journal_issue 4
_journal_name_full 'Dalton transactions (Cambridge, England : 2003)'
_journal_page_first 1638
_journal_page_last 1647
_journal_paper_doi 10.1039/c5dt04062k
_journal_volume 45
_journal_year 2016
_chemical_formula_sum 'C184 H312 Cr14 Cu F28 N4 Ni2 O68'
_chemical_formula_weight 5109.32
_chemical_name_systematic '[nPr2NH2][Cr7NiF8(O2C5H9)(O2CC5H4N)]2[Cu(hfac)2]'
_space_group_IT_number 2
_symmetry_space_group_name_Hall '-P 1'
_symmetry_space_group_name_H-M 'P -1'
_atom_sites_solution_hydrogens geom
_atom_sites_solution_primary direct
_atom_sites_solution_secondary difmap
_audit_conform_dict_location ftp://ftp.iucr.org/pub/cif_core.dic
_audit_conform_dict_name cif_core.dic
_audit_conform_dict_version 2.4
_audit_creation_date 2013-08-08T09:55:52-00:00
_audit_creation_method 'WinGX routine CIF_UPDATE'
_audit_update_record
;
2015-09-14 deposited with the CCDC.
2015-12-21 downloaded from the CCDC.
;
_cell_angle_alpha 99.150(3)
_cell_angle_beta 98.927(3)
_cell_angle_gamma 112.035(2)
_cell_formula_units_Z 1
_cell_length_a 16.4384(6)
_cell_length_b 16.7162(6)
_cell_length_c 26.8666(12)
_cell_measurement_temperature 90(2)
_cell_volume 6567.5(5)
_computing_structure_refinement 'SHELXL-97 (Sheldrick, 1997)'
_computing_structure_solution 'SHELXS-97 (Sheldrick, 1990)'
_diffrn_ambient_temperature 90(2)
_diffrn_measured_fraction_theta_full 0.971
_diffrn_measured_fraction_theta_max 0.971
_diffrn_measurement_device_type 'Bruker APEX II CCD diffractometer'
_diffrn_measurement_method '\w rotation with narrow frames'
_diffrn_radiation_monochromator graphite
_diffrn_radiation_type synchrotron
_diffrn_radiation_wavelength 0.7749
_diffrn_reflns_av_R_equivalents 0.0433
_diffrn_reflns_av_unetI/netI 0.0796
_diffrn_reflns_limit_h_max 18
_diffrn_reflns_limit_h_min -20
_diffrn_reflns_limit_k_max 20
_diffrn_reflns_limit_k_min -20
_diffrn_reflns_limit_l_max 32
_diffrn_reflns_limit_l_min -32
_diffrn_reflns_number 52091
_diffrn_reflns_theta_full 28.2
_diffrn_reflns_theta_max 28.2
_diffrn_reflns_theta_min 1.83
_exptl_absorpt_coefficient_mu 1.087
_exptl_absorpt_correction_T_max 0.7457
_exptl_absorpt_correction_T_min 0.6112
_exptl_absorpt_correction_type multi-scan
_exptl_crystal_colour Green
_exptl_crystal_density_diffrn 1.292
_exptl_crystal_density_method 'not measured'
_exptl_crystal_description Block
_exptl_crystal_F_000 2661.0
_exptl_crystal_recrystallization_method 'Re-crystallisation from solvent: Et2O/MeCN'
_exptl_crystal_size_max 0.13
_exptl_crystal_size_mid 0.05
_exptl_crystal_size_min 0.04
_refine_diff_density_max 1.361
_refine_diff_density_min -1.316
_refine_diff_density_rms 0.085
_refine_ls_extinction_coef 0.0005(3)
_refine_ls_extinction_expression Fc^*^=kFc[1+0.001xFc^2^\l^3^/sin(2\q)]^-1/4^
_refine_ls_extinction_method SHELXL
_refine_ls_goodness_of_fit_ref 1.059
_refine_ls_hydrogen_treatment constr
_refine_ls_matrix_type full
_refine_ls_number_parameters 1358
_refine_ls_number_reflns 24212
_refine_ls_number_restraints 0
_refine_ls_restrained_S_all 1.059
_refine_ls_R_factor_all 0.0993
_refine_ls_R_factor_gt 0.0685
_refine_ls_shift/su_max 0
_refine_ls_shift/su_mean 0
_refine_ls_structure_factor_coef Fsqd
_refine_ls_weighting_details 'calc w=1/[\s^2^(Fo^2^)+(0.1029P)^2^+5.5432P] where P=(Fo^2^+2Fc^2^)/3'
_refine_ls_weighting_scheme calc
_refine_ls_wR_factor_gt 0.1902
_refine_ls_wR_factor_ref 0.2098
_reflns_number_gt 16431
_reflns_number_total 24212
_reflns_threshold_expression >2sigma(I)
_cod_data_source_file c5dt04062k2.cif
_cod_data_source_block gt413b_08
_cod_depositor_comments 'Adding full bibliography for 7037717--7037737.cif.'
_cod_original_cell_volume 6567.5(4)
_cod_original_formula_sum 'C184 H312 Cr14 Cu F28 N4 Ni2 O68 '
_cod_database_code 7037728

loop_
_symmetry_equiv_pos_as_xyz
'x, y, z'
'-x, -y, -z'

loop_
_atom_site_label
_atom_site_type_symbol
_atom_site_fract_x
_atom_site_fract_y
_atom_site_fract_z
_atom_site_U_iso_or_equiv
_atom_site_adp_type
_atom_site_occupancy
_atom_site_symmetry_multiplicity
_atom_site_calc_flag
_atom_site_refinement_flags
C1 C 0.0998(4) 0.5910(4) 0.34839(19) 0.0490(14) Uani 1 1 d .
C2 C 0.0311(5) 0.6337(5) 0.3531(3) 0.0715(19) Uani 1 1 d .
C3 C -0.0017(8) 0.6409(9) 0.2980(3) 0.180(6) Uani 1 1 d .
H3A H -0.0327 0.5813 0.275 0.27 Uiso 1 1 calc R
H3B H 0.0502 0.6761 0.2855 0.27 Uiso 1 1 calc R
H3C H -0.0435 0.67 0.2984 0.27 Uiso 1 1 calc R
C4 C 0.0772(5) 0.7246(5) 0.3872(3) 0.082(2) Uani 1 1 d .
H4A H 0.0971 0.721 0.4228 0.124 Uiso 1 1 calc R
H4B H 0.0352 0.7536 0.3864 0.124 Uiso 1 1 calc R
H4C H 0.1296 0.7591 0.375 0.124 Uiso 1 1 calc R
C5 C -0.0439(6) 0.5780(6) 0.3747(5) 0.161(6) Uani 1 1 d .
H5A H -0.0752 0.5184 0.3516 0.241 Uiso 1 1 calc R
H5B H -0.0867 0.6056 0.3773 0.241 Uiso 1 1 calc R
H5C H -0.0187 0.5736 0.4092 0.241 Uiso 1 1 calc R
C6 C 0.2822(4) 0.5521(4) 0.42540(17) 0.0443(12) Uani 1 1 d .
C7 C 0.3281(5) 0.5655(5) 0.4817(2) 0.074(2) Uani 1 1 d .
C8 C 0.3314(8) 0.4792(6) 0.4891(4) 0.180(7) Uani 1 1 d .
H8A H 0.3691 0.4639 0.4678 0.27 Uiso 1 1 calc R
H8B H 0.2702 0.432 0.4786 0.27 Uiso 1 1 calc R
H8C H 0.3571 0.4855 0.5257 0.27 Uiso 1 1 calc R
C9 C 0.2738(11) 0.5847(14) 0.5139(3) 0.288(12) Uani 1 1 d .
H9A H 0.2125 0.5375 0.5029 0.433 Uiso 1 1 calc R
H9B H 0.2715 0.6416 0.5111 0.433 Uiso 1 1 calc R
H9C H 0.2998 0.5883 0.55 0.433 Uiso 1 1 calc R
C10 C 0.4214(7) 0.6343(6) 0.4949(3) 0.174(7) Uani 1 1 d .
H10A H 0.4545 0.619 0.4704 0.261 Uiso 1 1 calc R
H10B H 0.4514 0.6375 0.5302 0.261 Uiso 1 1 calc R
H10C H 0.4203 0.6919 0.4931 0.261 Uiso 1 1 calc R
C11 C 0.0238(5) 0.2954(6) 0.3976(3) 0.082(2) Uani 1 1 d .
C12 C -0.0292(9) 0.2818(8) 0.4392(4) 0.127(4) Uani 1 1 d .
C13 C -0.1163(11) 0.2013(11) 0.4148(7) 0.238(10) Uani 1 1 d .
H13A H -0.1535 0.1894 0.4402 0.357 Uiso 1 1 calc R
H13B H -0.1029 0.1498 0.4034 0.357 Uiso 1 1 calc R
H13C H -0.149 0.2123 0.3848 0.357 Uiso 1 1 calc R
C14 C 0.0225(11) 0.2619(11) 0.4835(5) 0.213(9) Uani 1 1 d .
H14A H 0.0789 0.3141 0.5 0.319 Uiso 1 1 calc R
H14B H 0.0361 0.2114 0.4703 0.319 Uiso 1 1 calc R
H14C H -0.014 0.2474 0.509 0.319 Uiso 1 1 calc R
C15 C -0.0533(8) 0.3586(8) 0.4552(4) 0.158(5) Uani 1 1 d .
H15A H 0.0013 0.4107 0.4746 0.238 Uiso 1 1 calc R
H15B H -0.0965 0.3433 0.4772 0.238 Uiso 1 1 calc R
H15C H -0.0805 0.372 0.4242 0.238 Uiso 1 1 calc R
C16 C -0.0071(4) 0.2733(5) 0.2595(2) 0.0614(16) Uani 1 1 d .
C17 C -0.0875(5) 0.2465(6) 0.2134(4) 0.110(3) Uani 1 1 d .
C18 C -0.1376(12) 0.1448(8) 0.2031(9) 0.39(2) Uani 1 1 d .
H18A H -0.1907 0.1238 0.1743 0.586 Uiso 1 1 calc R
H18B H -0.1566 0.129 0.2343 0.586 Uiso 1 1 calc R
H18C H -0.0972 0.117 0.1942 0.586 Uiso 1 1 calc R
C19 C -0.1541(6) 0.2752(8) 0.2341(5) 0.169(6) Uani 1 1 d .
H19A H -0.2081 0.2576 0.2063 0.254 Uiso 1 1 calc R
H19B H -0.127 0.3399 0.2471 0.254 Uiso 1 1 calc R
H19C H -0.1707 0.2469 0.2624 0.254 Uiso 1 1 calc R
C20 C -0.0636(8) 0.2868(18) 0.1734(4) 0.362(19) Uani 1 1 d .
H20A H -0.1169 0.2667 0.1447 0.542 Uiso 1 1 calc R
H20B H -0.0173 0.2708 0.1612 0.542 Uiso 1 1 calc R
H20C H -0.0398 0.3514 0.186 0.542 Uiso 1 1 calc R
C21 C 0.0238(4) 0.0168(4) 0.2897(3) 0.0676(18) Uani 1 1 d .
C22 C -0.0533(5) -0.0697(6) 0.2888(5) 0.111(4) Uani 1 1 d .
C23 C -0.0779(9) -0.1317(8) 0.2367(8) 0.277(13) Uani 1 1 d .
H23A H -0.0257 -0.1437 0.2309 0.415 Uiso 1 1 calc R
H23B H -0.0957 -0.1044 0.2097 0.415 Uiso 1 1 calc R
H23C H -0.1283 -0.1875 0.2355 0.415 Uiso 1 1 calc R
C24 C -0.0171(6) -0.1072(9) 0.3289(8) 0.272(12) Uani 1 1 d .
H24A H 0.0368 -0.1139 0.3214 0.408 Uiso 1 1 calc R
H24B H -0.063 -0.1654 0.3286 0.408 Uiso 1 1 calc R
H24C H -0.0012 -0.0671 0.3631 0.408 Uiso 1 1 calc R
C25 C -0.1352(5) -0.0568(7) 0.2938(5) 0.149(5) Uani 1 1 d .
H25A H -0.1235 -0.0159 0.3272 0.223 Uiso 1 1 calc R
H25B H -0.184 -0.114 0.2921 0.223 Uiso 1 1 calc R
H25C H -0.1528 -0.0317 0.2655 0.223 Uiso 1 1 calc R
C26 C 0.2420(4) 0.1552(3) 0.37353(19) 0.0466(13) Uani 1 1 d .
C27 C 0.2906(5) 0.1453(5) 0.4240(2) 0.0708(19) Uani 1 1 d .
C28 C 0.2294(7) 0.0560(9) 0.4301(5) 0.223(9) Uani 1 1 d .
H28A H 0.2191 0.0101 0.3993 0.334 Uiso 1 1 calc R
H28B H 0.1716 0.0569 0.4343 0.334 Uiso 1 1 calc R
H28C H 0.2578 0.0428 0.4608 0.334 Uiso 1 1 calc R
C29 C 0.3086(9) 0.2191(7) 0.4683(3) 0.165(6) Uani 1 1 d .
H29A H 0.3394 0.21 0.4997 0.247 Uiso 1 1 calc R
H29B H 0.2513 0.221 0.473 0.247 Uiso 1 1 calc R
H29C H 0.3469 0.2753 0.4614 0.247 Uiso 1 1 calc R
C30 C 0.3790(6) 0.1402(7) 0.4171(3) 0.127(4) Uani 1 1 d .
H30A H 0.3664 0.0903 0.3881 0.19 Uiso 1 1 calc R
H30B H 0.409 0.1314 0.449 0.19 Uiso 1 1 calc R
H30C H 0.4183 0.1957 0.4099 0.19 Uiso 1 1 calc R
C31 C 0.2761(3) -0.0258(3) 0.22058(16) 0.0353(10) Uani 1 1 d .
C32 C 0.2727(4) -0.1198(3) 0.2143(2) 0.0475(13) Uani 1 1 d .
C33 C 0.2171(7) -0.1698(4) 0.1583(3) 0.124(4) Uani 1 1 d .
H33A H 0.2476 -0.14 0.1336 0.186 Uiso 1 1 calc R
H33B H 0.1568 -0.1698 0.1541 0.186 Uiso 1 1 calc R
H33C H 0.2117 -0.2311 0.1519 0.186 Uiso 1 1 calc R
C34 C 0.3664(5) -0.1167(5) 0.2189(3) 0.091(3) Uani 1 1 d .
H34A H 0.3941 -0.0864 0.1936 0.136 Uiso 1 1 calc R
H34B H 0.363 -0.1774 0.2122 0.136 Uiso 1 1 calc R
H34C H 0.403 -0.0843 0.254 0.136 Uiso 1 1 calc R
C35 C 0.2268(6) -0.1651(5) 0.2521(3) 0.092(3) Uani 1 1 d .
H35A H 0.2253 -0.2251 0.2472 0.138 Uiso 1 1 calc R
H35B H 0.165 -0.1689 0.2465 0.138 Uiso 1 1 calc R
H35C H 0.26 -0.1311 0.2875 0.138 Uiso 1 1 calc R
C36 C 0.1695(4) 0.0804(3) 0.14577(18) 0.0439(13) Uani 1 1 d .
C37 C 0.1003(4) 0.0408(4) 0.0937(2) 0.0570(16) Uani 1 1 d .
C38 C 0.1104(7) 0.1101(5) 0.0627(3) 0.134(5) Uani 1 1 d .
H38A H 0.0657 0.0837 0.0295 0.2 Uiso 1 1 calc R
H38B H 0.1713 0.1322 0.0564 0.2 Uiso 1 1 calc R
H38C H 0.101 0.1594 0.0821 0.2 Uiso 1 1 calc R
C39 C 0.1195(4) -0.0340(4) 0.0663(2) 0.0664(18) Uani 1 1 d .
H39A H 0.0767 -0.0623 0.0324 0.1 Uiso 1 1 calc R
H39B H 0.113 -0.0779 0.0873 0.1 Uiso 1 1 calc R
H39C H 0.1812 -0.0103 0.0614 0.1 Uiso 1 1 calc R
C40 C 0.0051(5) 0.0049(7) 0.1018(3) 0.116(3) Uani 1 1 d .
H40A H -0.0384 -0.0204 0.0681 0.174 Uiso 1 1 calc R
H40B H -0.0056 0.0533 0.1215 0.174 Uiso 1 1 calc R
H40C H -0.0023 -0.0413 0.1213 0.174 Uiso 1 1 calc R
C41 C 0.4859(4) 0.1590(3) 0.12731(19) 0.0449(12) Uani 1 1 d .
C42 C 0.5144(5) 0.1077(4) 0.0861(2) 0.0709(19) Uani 1 1 d .
C43 C 0.5355(12) 0.1598(8) 0.0461(4) 0.209(8) Uani 1 1 d .
H43A H 0.5727 0.2224 0.0632 0.314 Uiso 1 1 calc R
H43B H 0.4791 0.1544 0.0243 0.314 Uiso 1 1 calc R
H43C H 0.5684 0.1369 0.0245 0.314 Uiso 1 1 calc R
C44 C 0.5997(12) 0.1087(12) 0.1091(5) 0.265(11) Uani 1 1 d .
H44A H 0.646 0.1697 0.1183 0.398 Uiso 1 1 calc R
H44B H 0.6163 0.0713 0.0843 0.398 Uiso 1 1 calc R
H44C H 0.5951 0.0857 0.1404 0.398 Uiso 1 1 calc R
C45 C 0.4472(10) 0.0212(9) 0.0653(7) 0.346(16) Uani 1 1 d .
H45A H 0.4336 -0.0088 0.0934 0.519 Uiso 1 1 calc R
H45B H 0.4686 -0.0121 0.0411 0.519 Uiso 1 1 calc R
H45C H 0.3924 0.0242 0.0469 0.519 Uiso 1 1 calc R
C46 C 0.5451(3) 0.2404(3) 0.26538(16) 0.0353(10) Uani 1 1 d .
C47 C 0.6086(4) 0.2288(4) 0.3088(2) 0.0568(15) Uani 1 1 d .
C48 C 0.5577(6) 0.2005(5) 0.3499(2) 0.097(3) Uani 1 1 d .
H48A H 0.5039 0.1452 0.3342 0.146 Uiso 1 1 calc R
H48B H 0.5395 0.247 0.3643 0.146 Uiso 1 1 calc R
H48C H 0.5968 0.1909 0.3776 0.146 Uiso 1 1 calc R
C49 C 0.6336(5) 0.1535(4) 0.2851(3) 0.078(2) Uani 1 1 d .
H49A H 0.5787 0.0988 0.2707 0.117 Uiso 1 1 calc R
H49B H 0.6739 0.1437 0.312 0.117 Uiso 1 1 calc R
H49C H 0.6642 0.1701 0.2574 0.117 Uiso 1 1 calc R
C50 C 0.6923(5) 0.3135(4) 0.3314(3) 0.082(2) Uani 1 1 d .
H50A H 0.7237 0.3304 0.304 0.123 Uiso 1 1 calc R
H50B H 0.7322 0.3043 0.3588 0.123 Uiso 1 1 calc R
H50C H 0.6753 0.3609 0.3459 0.123 Uiso 1 1 calc R
C51 C 0.6773(4) 0.4843(3) 0.17178(18) 0.0420(12) Uani 1 1 d .
C52 C 0.7640(4) 0.5104(4) 0.1537(2) 0.0472(13) Uani 1 1 d .
C53 C 0.8216(4) 0.6089(4) 0.1734(2) 0.0658(17) Uani 1 1 d .
H53A H 0.8775 0.6242 0.1612 0.099 Uiso 1 1 calc R
H53B H 0.8364 0.6243 0.2115 0.099 Uiso 1 1 calc R
H53C H 0.7883 0.6422 0.1605 0.099 Uiso 1 1 calc R
C54 C 0.7363(4) 0.4837(4) 0.0936(2) 0.0645(17) Uani 1 1 d .
H54A H 0.7906 0.4993 0.0798 0.097 Uiso 1 1 calc R
H54B H 0.7009 0.5153 0.0811 0.097 Uiso 1 1 calc R
H54C H 0.6999 0.4195 0.0819 0.097 Uiso 1 1 calc R
C55 C 0.8167(4) 0.4568(5) 0.1722(3) 0.0717(19) Uani 1 1 d .
H55A H 0.8729 0.474 0.1604 0.107 Uiso 1 1 calc R
H55B H 0.7798 0.3932 0.1579 0.107 Uiso 1 1 calc R
H55C H 0.8308 0.4693 0.2102 0.107 Uiso 1 1 calc R
C56 C 0.4440(4) 0.4074(3) 0.10591(17) 0.0425(12) Uani 1 1 d .
C57 C 0.3951(4) 0.3823(4) 0.04875(18) 0.0507(14) Uani 1 1 d .
C58 C 0.3515(4) 0.4459(4) 0.0381(2) 0.0630(17) Uani 1 1 d .
H58A H 0.3206 0.4292 0.0014 0.094 Uiso 1 1 calc R
H58B H 0.3982 0.5067 0.0466 0.094 Uiso 1 1 calc R
H58C H 0.3078 0.4427 0.0596 0.094 Uiso 1 1 calc R
C59 C 0.4681(4) 0.3893(5) 0.0180(2) 0.074(2) Uani 1 1 d .
H59A H 0.4405 0.3738 -0.0192 0.11 Uiso 1 1 calc R
H59B H 0.4954 0.3483 0.0256 0.11 Uiso 1 1 calc R
H59C H 0.5147 0.4502 0.0279 0.11 Uiso 1 1 calc R
C60 C 0.3254(4) 0.2866(4) 0.0347(2) 0.0663(17) Uani 1 1 d .
H60A H 0.2941 0.2704 -0.0019 0.099 Uiso 1 1 calc R
H60B H 0.2815 0.2805 0.0563 0.099 Uiso 1 1 calc R
H60C H 0.3556 0.2472 0.0408 0.099 Uiso 1 1 calc R
C61 C 0.5587(3) 0.7270(3) 0.1919(2) 0.0430(12) Uani 1 1 d .
C62 C 0.5865(4) 0.7967(4) 0.1599(2) 0.0544(14) Uani 1 1 d .
C63 C 0.5011(4) 0.7723(4) 0.1166(2) 0.0701(19) Uani 1 1 d .
H63A H 0.4519 0.7749 0.1323 0.105 Uiso 1 1 calc R
H63B H 0.4831 0.7121 0.0957 0.105 Uiso 1 1 calc R
H63C H 0.5144 0.8145 0.0944 0.105 Uiso 1 1 calc R
C64 C 0.6121(4) 0.8893(4) 0.1929(3) 0.0687(18) Uani 1 1 d .
H64A H 0.5617 0.8902 0.2079 0.103 Uiso 1 1 calc R
H64B H 0.6258 0.9323 0.1712 0.103 Uiso 1 1 calc R
H64C H 0.6654 0.9049 0.2208 0.103 Uiso 1 1 calc R
C65 C 0.6621(5) 0.7919(4) 0.1362(3) 0.080(2) Uani 1 1 d .
H65A H 0.6784 0.8363 0.1155 0.12 Uiso 1 1 calc R
H65B H 0.6425 0.7325 0.1138 0.12 Uiso 1 1 calc R
H65C H 0.7147 0.8037 0.1637 0.12 Uiso 1 1 calc R
C66 C 0.6203(3) 0.6443(3) 0.31068(18) 0.0395(11) Uani 1 1 d .
C67 C 0.6926(4) 0.6511(4) 0.3562(2) 0.0585(15) Uani 1 1 d .
C68 C 0.7817(4) 0.7091(5) 0.3498(3) 0.080(2) Uani 1 1 d .
H68A H 0.7875 0.6893 0.3147 0.121 Uiso 1 1 calc R
H68B H 0.8294 0.7061 0.3752 0.121 Uiso 1 1 calc R
H68C H 0.7872 0.7705 0.3551 0.121 Uiso 1 1 calc R
C69 C 0.6940(5) 0.5532(5) 0.3498(3) 0.085(2) Uani 1 1 d .
H69A H 0.7096 0.5371 0.317 0.128 Uiso 1 1 calc R
H69B H 0.6343 0.5095 0.3498 0.128 Uiso 1 1 calc R
H69C H 0.739 0.5541 0.3787 0.128 Uiso 1 1 calc R
C70 C 0.6697(5) 0.6675(6) 0.4059(2) 0.087(2) Uani 1 1 d .
H70A H 0.6093 0.6233 0.4043 0.13 Uiso 1 1 calc R
H70B H 0.6704 0.7271 0.4136 0.13 Uiso 1 1 calc R
H70C H 0.7138 0.6633 0.4332 0.13 Uiso 1 1 calc R
C71 C 0.4301(5) 0.7979(4) 0.3497(2) 0.0532(15) Uani 1 1 d .
C72 C 0.4765(7) 0.8887(4) 0.3899(2) 0.097(3) Uani 1 1 d .
C73 C 0.5287(12) 0.9574(5) 0.3660(4) 0.233(10) Uani 1 1 d .
H73A H 0.4883 0.9628 0.3371 0.35 Uiso 1 1 calc R
H73B H 0.5745 0.9414 0.3532 0.35 Uiso 1 1 calc R
H73C H 0.5584 1.0143 0.3918 0.35 Uiso 1 1 calc R
C74 C 0.5278(8) 0.8743(5) 0.4348(3) 0.159(6) Uani 1 1 d .
H74A H 0.4862 0.8301 0.4493 0.238 Uiso 1 1 calc R
H74B H 0.5597 0.9304 0.4611 0.238 Uiso 1 1 calc R
H74C H 0.5715 0.8528 0.4238 0.238 Uiso 1 1 calc R
C75 C 0.4067(10) 0.9166(9) 0.4081(5) 0.232(9) Uani 1 1 d .
H75A H 0.3716 0.9275 0.379 0.349 Uiso 1 1 calc R
H75B H 0.4369 0.9711 0.4358 0.349 Uiso 1 1 calc R
H75C H 0.3662 0.8693 0.4213 0.349 Uiso 1 1 calc R
C76 C 0.2658(3) 0.6296(3) 0.21949(16) 0.0344(10) Uani 1 1 d .
C77 C 0.2020(3) 0.6002(3) 0.16713(16) 0.0317(10) Uani 1 1 d .
C78 C 0.1098(3) 0.5744(3) 0.16238(17) 0.0379(11) Uani 1 1 d .
H78 H 0.0857 0.5763 0.1923 0.045 Uiso 1 1 calc R
C79 C 0.0539(3) 0.5461(3) 0.11334(17) 0.0389(11) Uani 1 1 d .
H79 H -0.0091 0.5283 0.1102 0.047 Uiso 1 1 calc R
C81 C 0.1736(3) 0.5670(3) 0.07482(16) 0.0361(10) Uani 1 1 d .
H81 H 0.1959 0.5635 0.0443 0.043 Uiso 1 1 calc R
C82 C 0.2339(3) 0.5970(3) 0.12217(16) 0.0351(10) Uani 1 1 d .
H82 H 0.2967 0.6152 0.1242 0.042 Uiso 1 1 calc R
C83 C -0.1918(5) 0.2544(4) 0.0188(2) 0.0700(19) Uani 1 1 d .
C84 C -0.1026(4) 0.3179(4) 0.01021(19) 0.0507(14) Uani 1 1 d .
C85 C -0.0496(4) 0.2818(4) -0.0119(2) 0.0584(16) Uani 1 1 d .
H85 H -0.0673 0.2195 -0.0172 0.07 Uiso 1 1 calc R
C86 C 0.0287(4) 0.3312(3) -0.0270(2) 0.0516(15) Uani 1 1 d .
C87 C 0.0755(4) 0.2784(4) -0.0527(2) 0.0567(15) Uani 1 1 d .
C91 C 0.4588(5) 0.3985(4) 0.3783(3) 0.075(2) Uani 1 1 d .
H91A H 0.4977 0.4441 0.4096 0.112 Uiso 1 1 calc R
H91B H 0.4947 0.3722 0.3614 0.112 Uiso 1 1 calc R
H91C H 0.4105 0.3521 0.3879 0.112 Uiso 1 1 calc R
C92 C 0.4188(4) 0.4390(4) 0.3423(2) 0.0614(16) Uani 1 1 d .
H92A H 0.3843 0.4669 0.3602 0.074 Uiso 1 1 calc R
H92B H 0.4682 0.4867 0.3337 0.074 Uiso 1 1 calc R
C93 C 0.3586(4) 0.3763(3) 0.29380(18) 0.0433(12) Uani 1 1 d .
H93A H 0.3936 0.3496 0.2756 0.052 Uiso 1 1 calc R
H93B H 0.3102 0.3278 0.3025 0.052 Uiso 1 1 calc R
C95 C 0.2550(4) 0.3576(3) 0.20921(18) 0.0450(12) Uani 1 1 d .
H95A H 0.2046 0.3091 0.2165 0.054 Uiso 1 1 calc R
H95B H 0.2875 0.3304 0.189 0.054 Uiso 1 1 calc R
C96 C 0.2178(4) 0.4071(4) 0.1776(2) 0.0567(15) Uani 1 1 d .
H96A H 0.2686 0.4574 0.172 0.068 Uiso 1 1 calc R
H96B H 0.1835 0.4323 0.1975 0.068 Uiso 1 1 calc R
C97 C 0.1571(4) 0.3516(4) 0.1259(2) 0.0571(15) Uani 1 1 d .
H97A H 0.1346 0.3882 0.1076 0.086 Uiso 1 1 calc R
H97B H 0.1061 0.302 0.131 0.086 Uiso 1 1 calc R
H97C H 0.1911 0.3284 0.1052 0.086 Uiso 1 1 calc R
Cr1 Cr 0.27932(5) 0.61942(5) 0.33011(2) 0.04067(19) Uani 0.5 1 d P
Ni1 Ni 0.27932(5) 0.61942(5) 0.33011(2) 0.04067(19) Uani 0.5 1 d P
Cr2 Cr 0.12340(6) 0.42415(6) 0.34239(3) 0.0455(2) Uani 1 1 d .
Cr3 Cr 0.10583(7) 0.21321(7) 0.32772(4) 0.0586(3) Uani 1 1 d .
Cr4 Cr 0.19568(5) 0.09431(5) 0.25900(3) 0.03520(19) Uani 1 1 d .
Cr5 Cr 0.36197(5) 0.14728(5) 0.19481(3) 0.0381(2) Uani 1 1 d .
Cr6 Cr 0.52440(5) 0.33831(5) 0.18712(3) 0.03415(19) Uani 1 1 d .
Cr7 Cr 0.53960(6) 0.54829(5) 0.20029(3) 0.0382(2) Uani 1 1 d .
Cr8 Cr 0.45641(5) 0.67226(4) 0.27241(2) 0.03570(18) Uani 0.5 1 d P
Ni8 Ni 0.45641(5) 0.67226(4) 0.27241(2) 0.03570(18) Uani 0.5 1 d P
Cu1 Cu 0 0.5 0 0.0354(2) Uani 1 2 d S
F1 F 0.20729(19) 0.48717(18) 0.30641(9) 0.0412(6) Uani 1 1 d .
F2 F 0.17535(19) 0.33741(19) 0.33771(10) 0.0444(7) Uani 1 1 d .
F3 F 0.16041(17) 0.19151(16) 0.27156(9) 0.0354(6) Uani 1 1 d .
F4 F 0.30959(16) 0.17351(15) 0.25117(8) 0.0296(5) Uani 1 1 d .
F5 F 0.40247(17) 0.26808(16) 0.18985(9) 0.0327(6) Uani 1 1 d .
F6 F 0.51294(17) 0.43916(16) 0.22450(9) 0.0349(6) Uani 1 1 d .
F7 F 0.44250(18) 0.55788(16) 0.22719(9) 0.0377(6) Uani 1 1 d .
F8 F 0.37728(19) 0.59661(17) 0.30868(9) 0.0422(7) Uani 1 1 d .
F9 F -0.2077(3) 0.2798(3) 0.06231(16) 0.0993(14) Uani 1 1 d .
F10 F -0.2590(3) 0.2467(5) -0.0171(2) 0.150(3) Uani 1 1 d .
F11 F -0.1968(4) 0.1737(3) 0.0172(2) 0.136(2) Uani 1 1 d .
F12 F 0.0822(3) 0.2172(2) -0.02714(14) 0.0727(10) Uani 1 1 d .
F13 F 0.1580(2) 0.3279(3) -0.05558(17) 0.0833(12) Uani 1 1 d .
F14 F 0.0289(3) 0.2342(3) -0.10057(14) 0.0787(11) Uani 1 1 d .
N80 N 0.0843(2) 0.5423(2) 0.06976(13) 0.0346(9) Uani 1 1 d .
N94 N 0.3172(3) 0.4155(3) 0.25867(16) 0.0482(11) Uani 1 1 d .
H94A H 0.3629 0.4605 0.251 0.058 Uiso 1 1 calc R
H94B H 0.2862 0.4412 0.2764 0.058 Uiso 1 1 calc R
O1 O 0.1767(3) 0.6394(3) 0.34937(14) 0.0546(10) Uani 1 1 d .
O2 O 0.0666(3) 0.5075(3) 0.34383(17) 0.0647(11) Uani 1 1 d .
O3 O 0.3203(3) 0.6051(2) 0.40021(12) 0.0501(9) Uani 1 1 d .
O4 O 0.2062(3) 0.4871(3) 0.40927(12) 0.0529(9) Uani 1 1 d .
O5 O 0.0368(3) 0.3603(3) 0.37978(17) 0.0633(11) Uani 1 1 d .
O6 O 0.0532(4) 0.2358(4) 0.3854(2) 0.111(2) Uani 1 1 d .
O7 O 0.0380(3) 0.3557(3) 0.27551(15) 0.0602(11) Uani 1 1 d .
O8 O 0.0079(3) 0.2152(3) 0.2785(2) 0.0785(15) Uani 1 1 d .
O9 O 0.0332(4) 0.0883(3) 0.3189(3) 0.110(2) Uani 1 1 d .
O10 O 0.0813(3) 0.0111(2) 0.26608(16) 0.0630(11) Uani 1 1 d .
O11 O 0.2020(4) 0.2057(3) 0.37728(15) 0.0821(16) Uani 1 1 d .
O12 O 0.2460(2) 0.1145(3) 0.33251(13) 0.0480(9) Uani 1 1 d .
O13 O 0.2284(3) -0.0059(2) 0.24787(16) 0.0583(10) Uani 1 1 d .
O14 O 0.3219(3) 0.0229(2) 0.19615(17) 0.0607(11) Uani 1 1 d .
O15 O 0.1418(2) 0.0686(3) 0.18570(13) 0.0550(10) Uani 1 1 d .
O16 O 0.2494(3) 0.1196(3) 0.14431(13) 0.0612(11) Uani 1 1 d .
O17 O 0.4106(3) 0.1189(2) 0.13621(15) 0.0655(12) Uani 1 1 d .
O18 O 0.5389(2) 0.2372(2) 0.14829(13) 0.0462(9) Uani 1 1 d .
O19 O 0.4731(2) 0.1729(2) 0.24416(14) 0.0451(8) Uani 1 1 d .
O20 O 0.5707(2) 0.3133(2) 0.25216(12) 0.0379(7) Uani 1 1 d .
O21 O 0.6469(2) 0.4105(2) 0.18455(13) 0.0446(8) Uani 1 1 d .
O22 O 0.6385(2) 0.5365(2) 0.17157(13) 0.0471(9) Uani 1 1 d .
O23 O 0.4760(3) 0.3538(2) 0.12014(11) 0.0452(9) Uani 1 1 d .
O24 O 0.4527(3) 0.4786(2) 0.13347(12) 0.0462(9) Uani 1 1 d .
O25 O 0.5617(3) 0.6533(2) 0.17343(13) 0.0505(9) Uani 1 1 d .
O26 O 0.5326(2) 0.7449(2) 0.23114(13) 0.0427(8) Uani 1 1 d .
O27 O 0.6263(2) 0.6120(2) 0.26575(12) 0.0402(8) Uani 1 1 d .
O28 O 0.5605(2) 0.6696(2) 0.32002(12) 0.0457(8) Uani 1 1 d .
O29 O 0.4714(3) 0.7824(2) 0.31814(15) 0.0535(10) Uani 1 1 d .
O30 O 0.3537(3) 0.7493(3) 0.35443(13) 0.0587(11) Uani 1 1 d .
O31 O 0.3484(2) 0.6600(2) 0.22004(11) 0.0383(8) Uani 1 1 d .
O32 O 0.2301(2) 0.6202(2) 0.25731(11) 0.0444(8) Uani 1 1 d .
O33 O -0.0906(3) 0.3978(2) 0.02355(13) 0.0527(10) Uani 1 1 d .
O34 O 0.0649(2) 0.4129(2) -0.02371(13) 0.0521(10) Uani 1 1 d .

loop_
_atom_site_aniso_label
_atom_site_aniso_U_11
_atom_site_aniso_U_22
_atom_site_aniso_U_33
_atom_site_aniso_U_23
_atom_site_aniso_U_13
_atom_site_aniso_U_12
C1 0.070(4) 0.056(4) 0.035(3) 0.001(2) -0.003(2) 0.050(3)
C2 0.078(5) 0.084(5) 0.075(4) 0.004(4) 0.004(3) 0.070(4)
C3 0.240(13) 0.268(15) 0.090(6) -0.029(8) -0.053(7) 0.231(13)
C4 0.105(6) 0.085(5) 0.090(5) 0.014(4) 0.036(4) 0.072(5)
C5 0.086(6) 0.073(6) 0.347(18) 0.022(8) 0.084(9) 0.054(5)
C6 0.063(3) 0.051(3) 0.028(2) 0.001(2) 0.002(2) 0.039(3)
C7 0.106(5) 0.079(5) 0.030(3) 0.017(3) -0.007(3) 0.038(4)
C8 0.203(12) 0.107(7) 0.147(9) 0.070(7) -0.096(9) 0.010(8)
C9 0.283(19) 0.56(3) 0.035(5) -0.044(10) 0.011(8) 0.24(2)
C10 0.197(11) 0.106(7) 0.101(7) 0.058(6) -0.094(7) -0.030(7)
C11 0.099(5) 0.129(7) 0.087(5) 0.058(5) 0.068(4) 0.091(5)
C12 0.176(10) 0.152(9) 0.166(9) 0.101(8) 0.142(9) 0.122(9)
C13 0.263(18) 0.225(17) 0.37(2) 0.148(17) 0.278(19) 0.144(15)
C14 0.37(2) 0.37(2) 0.172(11) 0.203(13) 0.214(14) 0.337(19)
C15 0.235(13) 0.249(14) 0.148(9) 0.106(9) 0.148(9) 0.206(12)
C16 0.040(3) 0.070(4) 0.068(4) -0.003(3) 0.002(3) 0.027(3)
C17 0.048(4) 0.122(7) 0.118(7) -0.037(6) -0.029(4) 0.035(5)
C18 0.30(2) 0.106(10) 0.55(4) -0.123(16) -0.34(2) 0.093(12)
C19 0.057(5) 0.183(12) 0.276(16) 0.097(11) 0.002(7) 0.055(7)
C20 0.110(9) 0.86(5) 0.060(6) 0.133(16) 0.003(6) 0.130(18)
C21 0.041(3) 0.055(4) 0.121(6) 0.045(4) 0.029(4) 0.022(3)
C22 0.049(4) 0.070(5) 0.246(12) 0.087(7) 0.055(6) 0.032(4)
C23 0.140(11) 0.080(8) 0.49(3) -0.079(13) 0.131(16) -0.052(8)
C24 0.060(6) 0.220(14) 0.57(3) 0.320(19) 0.030(11) 0.019(7)
C25 0.057(5) 0.142(9) 0.287(15) 0.140(10) 0.062(7) 0.040(5)
C26 0.066(4) 0.047(3) 0.043(3) 0.026(2) 0.021(3) 0.031(3)
C27 0.105(5) 0.070(4) 0.047(3) 0.030(3) 0.007(3) 0.044(4)
C28 0.140(9) 0.275(16) 0.190(12) 0.206(13) -0.022(8) -0.019(10)
C29 0.319(16) 0.179(11) 0.039(4) 0.017(5) -0.005(7) 0.169(12)
C30 0.130(8) 0.165(10) 0.101(7) 0.025(6) -0.026(6) 0.100(8)
C31 0.046(3) 0.029(2) 0.031(2) 0.0053(18) 0.001(2) 0.018(2)
C32 0.060(3) 0.037(3) 0.054(3) 0.014(2) 0.006(2) 0.030(3)
C33 0.226(11) 0.037(4) 0.075(5) -0.009(3) -0.031(6) 0.053(5)
C34 0.103(6) 0.089(5) 0.141(7) 0.067(5) 0.057(5) 0.078(5)
C35 0.138(7) 0.068(4) 0.140(7) 0.069(5) 0.087(6) 0.078(5)
C36 0.059(3) 0.027(2) 0.036(3) 0.0059(19) -0.007(2) 0.016(2)
C37 0.071(4) 0.045(3) 0.037(3) 0.004(2) -0.017(3) 0.018(3)
C38 0.200(10) 0.051(4) 0.079(5) 0.018(4) -0.080(6) 0.018(5)
C39 0.080(4) 0.051(3) 0.040(3) -0.009(2) -0.012(3) 0.015(3)
C40 0.068(5) 0.156(9) 0.086(5) -0.035(5) -0.034(4) 0.051(5)
C41 0.067(4) 0.034(3) 0.040(3) 0.003(2) 0.023(2) 0.026(3)
C42 0.107(6) 0.054(4) 0.063(4) -0.001(3) 0.048(4) 0.040(4)
C43 0.43(2) 0.167(11) 0.127(9) 0.058(8) 0.200(13) 0.170(14)
C44 0.38(2) 0.41(3) 0.171(13) -0.003(14) 0.106(15) 0.34(2)
C45 0.247(16) 0.181(13) 0.41(2) -0.215(15) 0.255(18) -0.087(12)
C46 0.049(3) 0.041(3) 0.029(2) 0.0094(19) 0.013(2) 0.031(2)
C47 0.073(4) 0.059(4) 0.054(3) 0.012(3) 0.003(3) 0.049(3)
C48 0.169(8) 0.102(6) 0.050(4) 0.041(4) 0.028(5) 0.079(6)
C49 0.079(5) 0.061(4) 0.099(5) 0.003(4) -0.008(4) 0.053(4)
C50 0.085(5) 0.063(4) 0.087(5) 0.004(3) -0.031(4) 0.044(4)
C51 0.057(3) 0.035(3) 0.034(2) 0.009(2) 0.017(2) 0.016(2)
C52 0.047(3) 0.048(3) 0.047(3) 0.021(2) 0.013(2) 0.017(2)
C53 0.063(4) 0.050(3) 0.072(4) 0.023(3) 0.010(3) 0.009(3)
C54 0.063(4) 0.076(4) 0.052(3) 0.019(3) 0.024(3) 0.021(3)
C55 0.061(4) 0.087(5) 0.089(5) 0.045(4) 0.036(4) 0.037(4)
C56 0.055(3) 0.041(3) 0.027(2) 0.008(2) 0.010(2) 0.014(2)
C57 0.062(3) 0.051(3) 0.031(2) 0.008(2) 0.007(2) 0.016(3)
C58 0.077(4) 0.065(4) 0.034(3) 0.017(3) 0.000(3) 0.018(3)
C59 0.083(5) 0.106(5) 0.029(3) 0.020(3) 0.016(3) 0.033(4)
C60 0.075(4) 0.050(3) 0.057(4) -0.003(3) 0.003(3) 0.018(3)
C61 0.042(3) 0.033(3) 0.048(3) 0.016(2) -0.006(2) 0.014(2)
C62 0.059(3) 0.038(3) 0.067(4) 0.026(3) 0.012(3) 0.017(3)
C63 0.088(5) 0.066(4) 0.059(4) 0.038(3) 0.003(3) 0.032(4)
C64 0.073(4) 0.034(3) 0.092(5) 0.028(3) 0.008(4) 0.014(3)
C65 0.083(5) 0.062(4) 0.121(6) 0.051(4) 0.050(5) 0.034(4)
C66 0.042(3) 0.035(3) 0.043(3) 0.013(2) 0.000(2) 0.019(2)
C67 0.047(3) 0.087(4) 0.048(3) 0.022(3) 0.003(2) 0.036(3)
C68 0.049(4) 0.082(5) 0.091(5) 0.031(4) -0.012(3) 0.012(3)
C69 0.083(5) 0.074(5) 0.096(5) 0.039(4) -0.009(4) 0.035(4)
C70 0.070(4) 0.147(7) 0.049(4) 0.033(4) -0.004(3) 0.054(5)
C71 0.082(4) 0.043(3) 0.034(3) 0.011(2) -0.007(3) 0.033(3)
C72 0.183(9) 0.052(4) 0.045(3) -0.014(3) -0.032(4) 0.070(5)
C73 0.46(2) 0.025(4) 0.080(6) -0.005(4) -0.001(10) -0.009(8)
C74 0.278(13) 0.058(5) 0.076(5) -0.021(4) -0.105(7) 0.071(7)
C75 0.285(18) 0.190(13) 0.193(13) -0.127(11) -0.058(12) 0.177(14)
C76 0.053(3) 0.029(2) 0.029(2) 0.0062(18) 0.002(2) 0.029(2)
C77 0.044(3) 0.025(2) 0.027(2) 0.0043(17) 0.0001(18) 0.0194(19)
C78 0.046(3) 0.042(3) 0.032(2) 0.012(2) 0.009(2) 0.023(2)
C79 0.038(3) 0.041(3) 0.037(2) 0.012(2) 0.003(2) 0.016(2)
C81 0.041(3) 0.040(3) 0.027(2) 0.0095(19) 0.0067(19) 0.016(2)
C82 0.038(3) 0.034(2) 0.031(2) 0.0058(18) 0.0019(19) 0.016(2)
C83 0.085(5) 0.060(4) 0.048(3) 0.009(3) 0.016(3) 0.013(4)
C84 0.063(4) 0.040(3) 0.038(3) 0.009(2) -0.001(2) 0.014(3)
C85 0.068(4) 0.037(3) 0.054(3) 0.007(2) 0.005(3) 0.010(3)
C86 0.055(3) 0.036(3) 0.044(3) 0.010(2) -0.013(2) 0.005(3)
C87 0.051(3) 0.050(3) 0.059(3) 0.021(3) 0.003(3) 0.010(3)
C91 0.082(5) 0.063(4) 0.072(4) 0.027(3) -0.012(3) 0.029(4)
C92 0.064(4) 0.055(4) 0.061(4) 0.021(3) -0.008(3) 0.027(3)
C93 0.054(3) 0.040(3) 0.043(3) 0.017(2) 0.013(2) 0.024(2)
C95 0.055(3) 0.034(3) 0.038(3) 0.006(2) 0.002(2) 0.014(2)
C96 0.062(4) 0.051(3) 0.054(3) 0.017(3) 0.001(3) 0.023(3)
C97 0.067(4) 0.049(3) 0.046(3) 0.006(2) 0.001(3) 0.020(3)
Cr1 0.0640(5) 0.0486(4) 0.0248(3) 0.0072(3) 0.0064(3) 0.0419(4)
Ni1 0.0640(5) 0.0486(4) 0.0248(3) 0.0072(3) 0.0064(3) 0.0419(4)
Cr2 0.0504(5) 0.0544(5) 0.0424(4) 0.0031(4) 0.0064(4) 0.0382(4)
Cr3 0.0700(6) 0.0602(6) 0.0862(7) 0.0416(5) 0.0502(6) 0.0485(5)
Cr4 0.0412(4) 0.0288(4) 0.0367(4) 0.0075(3) 0.0085(3) 0.0159(3)
Cr5 0.0492(5) 0.0266(4) 0.0400(4) 0.0033(3) 0.0160(3) 0.0167(3)
Cr6 0.0503(5) 0.0270(4) 0.0305(4) 0.0081(3) 0.0156(3) 0.0188(3)
Cr7 0.0554(5) 0.0290(4) 0.0331(4) 0.0106(3) 0.0073(3) 0.0203(4)
Cr8 0.0427(4) 0.0270(3) 0.0336(3) 0.0024(3) -0.0064(3) 0.0180(3)
Ni8 0.0427(4) 0.0270(3) 0.0336(3) 0.0024(3) -0.0064(3) 0.0180(3)
Cu1 0.0373(4) 0.0356(4) 0.0264(4) 0.0082(3) -0.0031(3) 0.0114(4)
F1 0.0555(17) 0.0490(16) 0.0274(13) 0.0028(11) 0.0003(11) 0.0366(14)
F2 0.0561(18) 0.0582(18) 0.0368(14) 0.0127(13) 0.0108(12) 0.0422(15)
F3 0.0362(14) 0.0350(14) 0.0422(14) 0.0129(11) 0.0076(11) 0.0216(12)
F4 0.0365(13) 0.0279(12) 0.0272(12) 0.0056(10) 0.0045(10) 0.0177(11)
F5 0.0443(15) 0.0303(13) 0.0254(12) 0.0059(10) 0.0066(10) 0.0183(11)
F6 0.0508(16) 0.0281(13) 0.0304(13) 0.0083(10) 0.0106(11) 0.0202(12)
F7 0.0506(16) 0.0295(13) 0.0316(13) 0.0039(10) -0.0005(11) 0.0200(12)
F8 0.0598(18) 0.0412(15) 0.0316(13) 0.0035(11) -0.0052(12) 0.0353(14)
F9 0.142(4) 0.090(3) 0.076(3) 0.031(2) 0.056(3) 0.043(3)
F10 0.061(3) 0.221(6) 0.103(4) 0.079(4) -0.002(3) -0.021(3)
F11 0.143(4) 0.049(3) 0.225(6) 0.034(3) 0.117(5) 0.020(3)
F12 0.086(3) 0.056(2) 0.086(3) 0.0351(19) 0.013(2) 0.0346(19)
F13 0.060(2) 0.073(3) 0.126(3) 0.044(2) 0.021(2) 0.028(2)
F14 0.086(3) 0.091(3) 0.057(2) 0.0073(19) 0.0049(19) 0.043(2)
N80 0.037(2) 0.036(2) 0.0276(18) 0.0096(15) 0.0025(16) 0.0135(17)
N94 0.051(3) 0.045(2) 0.046(2) 0.0140(19) 0.003(2) 0.020(2)
O1 0.073(3) 0.068(3) 0.048(2) 0.0174(19) 0.019(2) 0.054(2)
O2 0.055(2) 0.067(3) 0.083(3) 0.005(2) 0.010(2) 0.045(2)
O3 0.079(3) 0.051(2) 0.0247(16) 0.0060(15) 0.0031(16) 0.035(2)
O4 0.067(3) 0.066(3) 0.0311(17) 0.0084(17) 0.0144(17) 0.033(2)
O5 0.068(3) 0.068(3) 0.077(3) 0.020(2) 0.038(2) 0.045(2)
O6 0.167(5) 0.106(4) 0.162(5) 0.093(4) 0.135(5) 0.105(4)
O7 0.060(2) 0.055(2) 0.063(2) 0.0040(19) -0.0143(19) 0.035(2)
O8 0.040(2) 0.045(2) 0.150(4) 0.009(3) 0.005(2) 0.029(2)
O9 0.105(4) 0.064(3) 0.222(7) 0.074(4) 0.118(5) 0.054(3)
O10 0.059(3) 0.040(2) 0.080(3) 0.0100(19) 0.030(2) 0.0070(19)
O11 0.162(5) 0.105(4) 0.052(2) 0.048(2) 0.056(3) 0.111(4)
O12 0.060(2) 0.070(2) 0.0404(19) 0.0265(18) 0.0182(17) 0.048(2)
O13 0.082(3) 0.036(2) 0.076(3) 0.0210(18) 0.043(2) 0.032(2)
O14 0.072(3) 0.0289(18) 0.092(3) 0.0154(19) 0.044(2) 0.0229(18)
O15 0.044(2) 0.070(3) 0.0361(19) -0.0044(17) -0.0049(16) 0.0197(19)
O16 0.062(3) 0.061(2) 0.0284(18) -0.0003(16) 0.0013(16) -0.002(2)
O17 0.085(3) 0.036(2) 0.066(3) -0.0061(18) 0.045(2) 0.012(2)
O18 0.065(2) 0.0366(19) 0.0471(19) 0.0104(15) 0.0292(17) 0.0247(18)
O19 0.043(2) 0.044(2) 0.061(2) 0.0264(17) 0.0143(17) 0.0256(17)
O20 0.0473(19) 0.0306(17) 0.0381(17) 0.0063(13) 0.0061(14) 0.0208(15)
O21 0.055(2) 0.0375(19) 0.051(2) 0.0173(16) 0.0226(17) 0.0222(17)
O22 0.064(2) 0.040(2) 0.047(2) 0.0210(16) 0.0212(17) 0.0256(18)
O23 0.076(2) 0.0354(18) 0.0254(15) 0.0092(13) 0.0148(16) 0.0224(18)
O24 0.072(2) 0.0386(19) 0.0313(17) 0.0109(15) 0.0058(16) 0.0283(18)
O25 0.077(3) 0.0343(19) 0.046(2) 0.0191(16) 0.0123(18) 0.0258(18)
O26 0.047(2) 0.0288(17) 0.046(2) 0.0098(14) -0.0007(16) 0.0138(15)
O27 0.0455(19) 0.0336(17) 0.0415(18) 0.0089(14) 0.0038(15) 0.0189(15)
O28 0.046(2) 0.047(2) 0.0387(18) -0.0010(15) -0.0075(15) 0.0239(17)
O29 0.062(2) 0.036(2) 0.053(2) -0.0010(17) -0.0097(19) 0.0239(18)
O30 0.113(4) 0.059(3) 0.0331(18) 0.0104(17) 0.021(2) 0.065(3)
O31 0.044(2) 0.0328(17) 0.0324(16) 0.0061(13) -0.0065(14) 0.0168(15)
O32 0.060(2) 0.067(2) 0.0256(16) 0.0105(15) 0.0045(15) 0.0488(19)
O33 0.061(2) 0.049(2) 0.0388(19) 0.0087(16) -0.0044(16) 0.0196(19)
O34 0.059(2) 0.041(2) 0.0421(19) 0.0123(15) -0.0079(16) 0.0111(18)

loop_
_atom_type_symbol
_atom_type_description
_atom_type_scat_dispersion_real
_atom_type_scat_dispersion_imag
_atom_type_scat_source
C C -0.002 0.002 'International Tables Vol C Tables 4.2.6.8 and 6.1.1.4'
H H 0 0 'International Tables Vol C Tables 4.2.6.8 and 6.1.1.4'
N N -0.0031 0.004 'International Tables Vol C Tables 4.2.6.8 and 6.1.1.4'
O O -0.0041 0.0074 'International Tables Vol C Tables 4.2.6.8 and 6.1.1.4'
F F -0.0053 0.0125 'International Tables Vol C Tables 4.2.6.8 and 6.1.1.4'
Cr Cr 0.2328 0.7369 'International Tables Vol C Tables 4.2.6.8 and 6.1.1.4'
Ni Ni 0.1906 1.3024 'International Tables Vol C Tables 4.2.6.8 and 6.1.1.4'
Cu Cu 0.133 1.4803 'International Tables Vol C Tables 4.2.6.8 and 6.1.1.4'

loop_
_geom_angle_atom_site_label_1
_geom_angle_atom_site_label_2
_geom_angle_atom_site_label_3
_geom_angle
_geom_angle_site_symmetry_1
_geom_angle_site_symmetry_3
O1 C1 O2 128.0(5) . .
O1 C1 C2 117.9(5) . .
O2 C1 C2 114.2(6) . .
C4 C2 C5 109.5(7) . .
C4 C2 C3 108.4(7) . .
C5 C2 C3 113.1(8) . .
C4 C2 C1 110.2(6) . .
C5 C2 C1 110.4(6) . .
C3 C2 C1 105.1(6) . .
C2 C3 H3A 109.5 . .
C2 C3 H3B 109.5 . .
H3A C3 H3B 109.5 . .
C2 C3 H3C 109.5 . .
H3A C3 H3C 109.5 . .
H3B C3 H3C 109.5 . .
C2 C4 H4A 109.5 . .
C2 C4 H4B 109.5 . .
H4A C4 H4B 109.5 . .
C2 C4 H4C 109.5 . .
H4A C4 H4C 109.5 . .
H4B C4 H4C 109.5 . .
C2 C5 H5A 109.5 . .
C2 C5 H5B 109.5 . .
H5A C5 H5B 109.5 . .
C2 C5 H5C 109.5 . .
H5A C5 H5C 109.5 . .
H5B C5 H5C 109.5 . .
O3 C6 O4 126.2(4) . .
O3 C6 C7 118.9(5) . .
O4 C6 C7 114.8(5) . .
C9 C7 C10 113.3(10) . .
C9 C7 C8 106.9(11) . .
C10 C7 C8 108.4(8) . .
C9 C7 C6 108.7(7) . .
C10 C7 C6 111.0(6) . .
C8 C7 C6 108.4(6) . .
C7 C8 H8A 109.5 . .
C7 C8 H8B 109.5 . .
H8A C8 H8B 109.5 . .
C7 C8 H8C 109.5 . .
H8A C8 H8C 109.5 . .
H8B C8 H8C 109.5 . .
C7 C9 H9A 109.5 . .
C7 C9 H9B 109.5 . .
H9A C9 H9B 109.5 . .
C7 C9 H9C 109.5 . .
H9A C9 H9C 109.5 . .
H9B C9 H9C 109.5 . .
C7 C10 H10A 109.5 . .
C7 C10 H10B 109.5 . .
H10A C10 H10B 109.5 . .
C7 C10 H10C 109.5 . .
H10A C10 H10C 109.5 . .
H10B C10 H10C 109.5 . .
O5 C11 O6 125.7(6) . .
O5 C11 C12 119.6(7) . .
O6 C11 C12 114.7(7) . .
C15 C12 C14 113.9(10) . .
C15 C12 C13 107.3(10) . .
C14 C12 C13 108.8(11) . .
C15 C12 C11 111.5(7) . .
C14 C12 C11 109.0(8) . .
C13 C12 C11 106.0(10) . .
C12 C13 H13A 109.5 . .
C12 C13 H13B 109.5 . .
H13A C13 H13B 109.5 . .
C12 C13 H13C 109.5 . .
H13A C13 H13C 109.5 . .
H13B C13 H13C 109.5 . .
C12 C14 H14A 109.5 . .
C12 C14 H14B 109.5 . .
H14A C14 H14B 109.5 . .
C12 C14 H14C 109.5 . .
H14A C14 H14C 109.5 . .
H14B C14 H14C 109.5 . .
C12 C15 H15A 109.5 . .
C12 C15 H15B 109.5 . .
H15A C15 H15B 109.5 . .
C12 C15 H15C 109.5 . .
H15A C15 H15C 109.5 . .
H15B C15 H15C 109.5 . .
O8 C16 O7 125.5(5) . .
O8 C16 C17 120.2(7) . .
O7 C16 C17 114.2(7) . .
C20 C17 C19 109.5(12) . .
C20 C17 C16 112.6(8) . .
C19 C17 C16 106.1(7) . .
C20 C17 C18 120.8(14) . .
C19 C17 C18 100.6(12) . .
C16 C17 C18 105.7(9) . .
C17 C18 H18A 109.5 . .
C17 C18 H18B 109.5 . .
H18A C18 H18B 109.5 . .
C17 C18 H18C 109.5 . .
H18A C18 H18C 109.5 . .
H18B C18 H18C 109.5 . .
C17 C19 H19A 109.5 . .
C17 C19 H19B 109.5 . .
H19A C19 H19B 109.5 . .
C17 C19 H19C 109.5 . .
H19A C19 H19C 109.5 . .
H19B C19 H19C 109.5 . .
C17 C20 H20A 109.5 . .
C17 C20 H20B 109.5 . .
H20A C20 H20B 109.5 . .
C17 C20 H20C 109.5 . .
H20A C20 H20C 109.5 . .
H20B C20 H20C 109.5 . .
O10 C21 O9 123.0(5) . .
O10 C21 C22 116.6(7) . .
O9 C21 C22 119.7(7) . .
C25 C22 C24 116.5(10) . .
C25 C22 C23 105.1(10) . .
C24 C22 C23 109.1(12) . .
C25 C22 C21 111.5(7) . .
C24 C22 C21 105.8(7) . .
C23 C22 C21 108.7(9) . .
C22 C23 H23A 109.5 . .
C22 C23 H23B 109.5 . .
H23A C23 H23B 109.5 . .
C22 C23 H23C 109.5 . .
H23A C23 H23C 109.5 . .
H23B C23 H23C 109.5 . .
C22 C24 H24A 109.5 . .
C22 C24 H24B 109.5 . .
H24A C24 H24B 109.5 . .
C22 C24 H24C 109.5 . .
H24A C24 H24C 109.5 . .
H24B C24 H24C 109.5 . .
C22 C25 H25A 109.5 . .
C22 C25 H25B 109.5 . .
H25A C25 H25B 109.5 . .
C22 C25 H25C 109.5 . .
H25A C25 H25C 109.5 . .
H25B C25 H25C 109.5 . .
O12 C26 O11 124.6(5) . .
O12 C26 C27 118.1(5) . .
O11 C26 C27 117.3(5) . .
C29 C27 C28 113.4(9) . .
C29 C27 C26 112.1(6) . .
C28 C27 C26 104.4(6) . .
C29 C27 C30 109.9(8) . .
C28 C27 C30 107.5(8) . .
C26 C27 C30 109.3(6) . .
C27 C28 H28A 109.5 . .
C27 C28 H28B 109.5 . .
H28A C28 H28B 109.5 . .
C27 C28 H28C 109.5 . .
H28A C28 H28C 109.5 . .
H28B C28 H28C 109.5 . .
C27 C29 H29A 109.5 . .
C27 C29 H29B 109.5 . .
H29A C29 H29B 109.5 . .
C27 C29 H29C 109.5 . .
H29A C29 H29C 109.5 . .
H29B C29 H29C 109.5 . .
C27 C30 H30A 109.5 . .
C27 C30 H30B 109.5 . .
H30A C30 H30B 109.5 . .
C27 C30 H30C 109.5 . .
H30A C30 H30C 109.5 . .
H30B C30 H30C 109.5 . .
O14 C31 O13 124.8(5) . .
O14 C31 C32 117.6(5) . .
O13 C31 C32 117.4(4) . .
C35 C32 C34 112.1(5) . .
C35 C32 C31 111.1(5) . .
C34 C32 C31 110.1(5) . .
C35 C32 C33 109.8(6) . .
C34 C32 C33 108.3(7) . .
C31 C32 C33 105.3(4) . .
C32 C33 H33A 109.5 . .
C32 C33 H33B 109.5 . .
H33A C33 H33B 109.5 . .
C32 C33 H33C 109.5 . .
H33A C33 H33C 109.5 . .
H33B C33 H33C 109.5 . .
C32 C34 H34A 109.5 . .
C32 C34 H34B 109.5 . .
H34A C34 H34B 109.5 . .
C32 C34 H34C 109.5 . .
H34A C34 H34C 109.5 . .
H34B C34 H34C 109.5 . .
C32 C35 H35A 109.5 . .
C32 C35 H35B 109.5 . .
H35A C35 H35B 109.5 . .
C32 C35 H35C 109.5 . .
H35A C35 H35C 109.5 . .
H35B C35 H35C 109.5 . .
O16 C36 O15 125.5(4) . .
O16 C36 C37 116.5(5) . .
O15 C36 C37 117.9(5) . .
C38 C37 C39 111.0(6) . .
C38 C37 C40 109.1(7) . .
C39 C37 C40 110.0(6) . .
C38 C37 C36 110.5(5) . .
C39 C37 C36 105.7(5) . .
C40 C37 C36 110.5(5) . .
C37 C38 H38A 109.5 . .
C37 C38 H38B 109.5 . .
H38A C38 H38B 109.5 . .
C37 C38 H38C 109.5 . .
H38A C38 H38C 109.5 . .
H38B C38 H38C 109.5 . .
C37 C39 H39A 109.5 . .
C37 C39 H39B 109.5 . .
H39A C39 H39B 109.5 . .
C37 C39 H39C 109.5 . .
H39A C39 H39C 109.5 . .
H39B C39 H39C 109.5 . .
C37 C40 H40A 109.5 . .
C37 C40 H40B 109.5 . .
H40A C40 H40B 109.5 . .
C37 C40 H40C 109.5 . .
H40A C40 H40C 109.5 . .
H40B C40 H40C 109.5 . .
O18 C41 O17 125.8(4) . .
O18 C41 C42 117.3(5) . .
O17 C41 C42 117.0(5) . .
C45 C42 C44 112.8(12) . .
C45 C42 C43 112.9(12) . .
C44 C42 C43 103.7(10) . .
C45 C42 C41 110.7(6) . .
C44 C42 C41 108.4(6) . .
C43 C42 C41 108.1(6) . .
C42 C43 H43A 109.5 . .
C42 C43 H43B 109.5 . .
H43A C43 H43B 109.5 . .
C42 C43 H43C 109.5 . .
H43A C43 H43C 109.5 . .
H43B C43 H43C 109.5 . .
C42 C44 H44A 109.5 . .
C42 C44 H44B 109.5 . .
H44A C44 H44B 109.5 . .
C42 C44 H44C 109.5 . .
H44A C44 H44C 109.5 . .
H44B C44 H44C 109.5 . .
C42 C45 H45A 109.5 . .
C42 C45 H45B 109.5 . .
H45A C45 H45B 109.5 . .
C42 C45 H45C 109.5 . .
H45A C45 H45C 109.5 . .
H45B C45 H45C 109.5 . .
O19 C46 O20 126.0(4) . .
O19 C46 C47 115.6(4) . .
O20 C46 C47 118.3(5) . .
C50 C47 C48 111.2(6) . .
C50 C47 C46 111.0(5) . .
C48 C47 C46 108.3(5) . .
C50 C47 C49 110.3(5) . .
C48 C47 C49 108.8(6) . .
C46 C47 C49 107.1(5) . .
C47 C48 H48A 109.5 . .
C47 C48 H48B 109.5 . .
H48A C48 H48B 109.5 . .
C47 C48 H48C 109.5 . .
H48A C48 H48C 109.5 . .
H48B C48 H48C 109.5 . .
C47 C49 H49A 109.5 . .
C47 C49 H49B 109.5 . .
H49A C49 H49B 109.5 . .
C47 C49 H49C 109.5 . .
H49A C49 H49C 109.5 . .
H49B C49 H49C 109.5 . .
C47 C50 H50A 109.5 . .
C47 C50 H50B 109.5 . .
H50A C50 H50B 109.5 . .
C47 C50 H50C 109.5 . .
H50A C50 H50C 109.5 . .
H50B C50 H50C 109.5 . .
O22 C51 O21 124.6(5) . .
O22 C51 C52 117.2(4) . .
O21 C51 C52 118.2(5) . .
C51 C52 C53 111.0(5) . .
C51 C52 C55 109.8(4) . .
C53 C52 C55 110.2(5) . .
C51 C52 C54 106.2(4) . .
C53 C52 C54 111.2(4) . .
C55 C52 C54 108.2(5) . .
C52 C53 H53A 109.5 . .
C52 C53 H53B 109.5 . .
H53A C53 H53B 109.5 . .
C52 C53 H53C 109.5 . .
H53A C53 H53C 109.5 . .
H53B C53 H53C 109.5 . .
C52 C54 H54A 109.5 . .
C52 C54 H54B 109.5 . .
H54A C54 H54B 109.5 . .
C52 C54 H54C 109.5 . .
H54A C54 H54C 109.5 . .
H54B C54 H54C 109.5 . .
C52 C55 H55A 109.5 . .
C52 C55 H55B 109.5 . .
H55A C55 H55B 109.5 . .
C52 C55 H55C 109.5 . .
H55A C55 H55C 109.5 . .
H55B C55 H55C 109.5 . .
O24 C56 O23 125.9(4) . .
O24 C56 C57 118.4(5) . .
O23 C56 C57 115.5(4) . .
C60 C57 C58 111.3(5) . .
C60 C57 C56 109.4(4) . .
C58 C57 C56 110.3(4) . .
C60 C57 C59 108.9(5) . .
C58 C57 C59 111.0(5) . .
C56 C57 C59 105.7(5) . .
C57 C58 H58A 109.5 . .
C57 C58 H58B 109.5 . .
H58A C58 H58B 109.5 . .
C57 C58 H58C 109.5 . .
H58A C58 H58C 109.5 . .
H58B C58 H58C 109.5 . .
C57 C59 H59A 109.5 . .
C57 C59 H59B 109.5 . .
H59A C59 H59B 109.5 . .
C57 C59 H59C 109.5 . .
H59A C59 H59C 109.5 . .
H59B C59 H59C 109.5 . .
C57 C60 H60A 109.5 . .
C57 C60 H60B 109.5 . .
H60A C60 H60B 109.5 . .
C57 C60 H60C 109.5 . .
H60A C60 H60C 109.5 . .
H60B C60 H60C 109.5 . .
O26 C61 O25 126.2(4) . .
O26 C61 C62 118.6(5) . .
O25 C61 C62 115.2(5) . .
C65 C62 C64 111.4(5) . .
C65 C62 C61 110.6(5) . .
C64 C62 C61 110.7(5) . .
C65 C62 C63 109.8(5) . .
C64 C62 C63 108.9(5) . .
C61 C62 C63 105.2(4) . .
C62 C63 H63A 109.5 . .
C62 C63 H63B 109.5 . .
H63A C63 H63B 109.5 . .
C62 C63 H63C 109.5 . .
H63A C63 H63C 109.5 . .
H63B C63 H63C 109.5 . .
C62 C64 H64A 109.5 . .
C62 C64 H64B 109.5 . .
H64A C64 H64B 109.5 . .
C62 C64 H64C 109.5 . .
H64A C64 H64C 109.5 . .
H64B C64 H64C 109.5 . .
C62 C65 H65A 109.5 . .
C62 C65 H65B 109.5 . .
H65A C65 H65B 109.5 . .
C62 C65 H65C 109.5 . .
H65A C65 H65C 109.5 . .
H65B C65 H65C 109.5 . .
O28 C66 O27 125.5(4) . .
O28 C66 C67 118.4(5) . .
O27 C66 C67 116.1(5) . .
C70 C67 C68 119.0(6) . .
C70 C67 C66 112.7(5) . .
C68 C67 C66 108.4(5) . .
C70 C67 C69 104.3(6) . .
C68 C67 C69 104.8(6) . .
C66 C67 C69 106.5(5) . .
C67 C68 H68A 109.5 . .
C67 C68 H68B 109.5 . .
H68A C68 H68B 109.5 . .
C67 C68 H68C 109.5 . .
H68A C68 H68C 109.5 . .
H68B C68 H68C 109.5 . .
C67 C69 H69A 109.5 . .
C67 C69 H69B 109.5 . .
H69A C69 H69B 109.5 . .
C67 C69 H69C 109.5 . .
H69A C69 H69C 109.5 . .
H69B C69 H69C 109.5 . .
C67 C70 H70A 109.5 . .
C67 C70 H70B 109.5 . .
H70A C70 H70B 109.5 . .
C67 C70 H70C 109.5 . .
H70A C70 H70C 109.5 . .
H70B C70 H70C 109.5 . .
O29 C71 O30 128.3(5) . .
O29 C71 C72 117.3(7) . .
O30 C71 C72 114.4(7) . .
C73 C72 C74 115.8(10) . .
C73 C72 C75 106.8(10) . .
C74 C72 C75 107.4(9) . .
C73 C72 C71 110.1(6) . .
C74 C72 C71 106.2(5) . .
C75 C72 C71 110.4(8) . .
C72 C73 H73A 109.5 . .
C72 C73 H73B 109.5 . .
H73A C73 H73B 109.5 . .
C72 C73 H73C 109.5 . .
H73A C73 H73C 109.5 . .
H73B C73 H73C 109.5 . .
C72 C74 H74A 109.5 . .
C72 C74 H74B 109.5 . .
H74A C74 H74B 109.5 . .
C72 C74 H74C 109.5 . .
H74A C74 H74C 109.5 . .
H74B C74 H74C 109.5 . .
C72 C75 H75A 109.5 . .
C72 C75 H75B 109.5 . .
H75A C75 H75B 109.5 . .
C72 C75 H75C 109.5 . .
H75A C75 H75C 109.5 . .
H75B C75 H75C 109.5 . .
O32 C76 O31 127.9(4) . .
O32 C76 C77 116.0(4) . .
O31 C76 C77 116.2(4) . .
C78 C77 C82 118.5(4) . .
C78 C77 C76 121.0(4) . .
C82 C77 C76 120.5(4) . .
C79 C78 C77 118.6(4) . .
C79 C78 H78 120.7 . .
C77 C78 H78 120.7 . .
N80 C79 C78 123.2(4) . .
N80 C79 H79 118.4 . .
C78 C79 H79 118.4 . .
N80 C81 C82 122.8(4) . .
N80 C81 H81 118.6 . .
C82 C81 H81 118.6 . .
C81 C82 C77 119.2(4) . .
C81 C82 H82 120.4 . .
C77 C82 H82 120.4 . .
F9 C83 F10 106.8(7) . .
F9 C83 F11 105.7(6) . .
F10 C83 F11 106.5(6) . .
F9 C83 C84 113.7(5) . .
F10 C83 C84 110.1(5) . .
F11 C83 C84 113.4(6) . .
O33 C84 C85 129.5(5) . .
O33 C84 C83 112.1(6) . .
C85 C84 C83 118.3(5) . .
C84 C85 C86 124.4(5) . .
C84 C85 H85 117.8 . .
C86 C85 H85 117.8 . .
O34 C86 C85 129.2(6) . .
O34 C86 C87 114.5(5) . .
C85 C86 C87 116.3(5) . .
F13 C87 F14 107.2(5) . .
F13 C87 F12 106.6(5) . .
F14 C87 F12 106.3(5) . .
F13 C87 C86 113.8(5) . .
F14 C87 C86 110.9(5) . .
F12 C87 C86 111.7(5) . .
C92 C91 H91A 109.5 . .
C92 C91 H91B 109.5 . .
H91A C91 H91B 109.5 . .
C92 C91 H91C 109.5 . .
H91A C91 H91C 109.5 . .
H91B C91 H91C 109.5 . .
C93 C92 C91 114.3(5) . .
C93 C92 H92A 108.7 . .
C91 C92 H92A 108.7 . .
C93 C92 H92B 108.7 . .
C91 C92 H92B 108.7 . .
H92A C92 H92B 107.6 . .
N94 C93 C92 114.6(4) . .
N94 C93 H93A 108.6 . .
C92 C93 H93A 108.6 . .
N94 C93 H93B 108.6 . .
C92 C93 H93B 108.6 . .
H93A C93 H93B 107.6 . .
N94 C95 C96 112.3(4) . .
N94 C95 H95A 109.2 . .
C96 C95 H95A 109.2 . .
N94 C95 H95B 109.2 . .
C96 C95 H95B 109.2 . .
H95A C95 H95B 107.9 . .
C95 C96 C97 114.1(5) . .
C95 C96 H96A 108.7 . .
C97 C96 H96A 108.7 . .
C95 C96 H96B 108.7 . .
C97 C96 H96B 108.7 . .
H96A C96 H96B 107.6 . .
C96 C97 H97A 109.5 . .
C96 C97 H97B 109.5 . .
H97A C97 H97B 109.5 . .
C96 C97 H97C 109.5 . .
H97A C97 H97C 109.5 . .
H97B C97 H97C 109.5 . .
F8 Cr1 O1 177.80(15) . .
F8 Cr1 O3 89.80(14) . .
O1 Cr1 O3 91.74(16) . .
F8 Cr1 O30 92.81(15) . .
O1 Cr1 O30 88.78(18) . .
O3 Cr1 O30 89.35(15) . .
F8 Cr1 O32 90.11(12) . .
O1 Cr1 O32 88.20(14) . .
O3 Cr1 O32 174.03(16) . .
O30 Cr1 O32 96.61(15) . .
F8 Cr1 F1 85.86(11) . .
O1 Cr1 F1 92.58(15) . .
O3 Cr1 F1 89.49(13) . .
O30 Cr1 F1 178.24(15) . .
O32 Cr1 F1 84.54(13) . .
F1 Cr2 F2 87.85(12) . .
F1 Cr2 O4 92.41(14) . .
F2 Cr2 O4 89.42(14) . .
F1 Cr2 O2 92.31(16) . .
F2 Cr2 O2 177.06(15) . .
O4 Cr2 O2 93.51(17) . .
F1 Cr2 O5 179.43(15) . .
F2 Cr2 O5 92.68(15) . .
O4 Cr2 O5 87.38(17) . .
O2 Cr2 O5 87.17(18) . .
F1 Cr2 O7 89.34(15) . .
F2 Cr2 O7 89.06(14) . .
O4 Cr2 O7 177.63(17) . .
O2 Cr2 O7 88.01(17) . .
O5 Cr2 O7 90.88(19) . .
F2 Cr3 F3 88.93(11) . .
F2 Cr3 O9 178.27(18) . .
F3 Cr3 O9 92.75(18) . .
F2 Cr3 O8 92.31(15) . .
F3 Cr3 O8 89.26(18) . .
O9 Cr3 O8 87.3(2) . .
F2 Cr3 O6 90.66(19) . .
F3 Cr3 O6 178.8(2) . .
O9 Cr3 O6 87.7(2) . .
O8 Cr3 O6 91.9(3) . .
F2 Cr3 O11 90.14(18) . .
F3 Cr3 O11 90.84(14) . .
O9 Cr3 O11 90.3(2) . .
O8 Cr3 O11 177.6(2) . .
O6 Cr3 O11 88.0(2) . .
F4 Cr4 F3 89.89(11) . .
F4 Cr4 O10 178.21(15) . .
F3 Cr4 O10 91.86(15) . .
F4 Cr4 O13 91.94(14) . .
F3 Cr4 O13 177.92(14) . .
O10 Cr4 O13 86.31(17) . .
F4 Cr4 O15 91.99(13) . .
F3 Cr4 O15 90.02(15) . .
O10 Cr4 O15 87.65(17) . .
O13 Cr4 O15 90.92(18) . .
F4 Cr4 O12 90.30(13) . .
F3 Cr4 O12 91.35(13) . .
O10 Cr4 O12 90.02(17) . .
O13 Cr4 O12 87.64(16) . .
O15 Cr4 O12 177.34(17) . .
F5 Cr5 F4 89.96(10) . .
F5 Cr5 O14 176.90(14) . .
F4 Cr5 O14 93.01(14) . .
F5 Cr5 O19 91.57(13) . .
F4 Cr5 O19 89.80(13) . .
O14 Cr5 O19 89.31(17) . .
F5 Cr5 O17 90.44(14) . .
F4 Cr5 O17 177.95(16) . .
O14 Cr5 O17 86.55(16) . .
O19 Cr5 O17 92.20(18) . .
F5 Cr5 O16 89.08(14) . .
F4 Cr5 O16 90.74(14) . .
O14 Cr5 O16 90.02(18) . .
O19 Cr5 O16 179.16(17) . .
O17 Cr5 O16 87.26(19) . .
F6 Cr6 F5 87.83(11) . .
F6 Cr6 O21 91.46(13) . .
F5 Cr6 O21 179.25(13) . .
F6 Cr6 O23 92.88(13) . .
F5 Cr6 O23 88.26(13) . .
O21 Cr6 O23 91.52(15) . .
F6 Cr6 O18 178.45(13) . .
F5 Cr6 O18 93.65(13) . .
O21 Cr6 O18 87.06(15) . .
O23 Cr6 O18 86.71(15) . .
F6 Cr6 O20 91.12(12) . .
F5 Cr6 O20 90.28(12) . .
O21 Cr6 O20 89.99(14) . .
O23 Cr6 O20 175.69(13) . .
O18 Cr6 O20 89.34(14) . .
F7 Cr7 O25 93.03(14) . .
F7 Cr7 O27 92.68(13) . .
O25 Cr7 O27 94.18(14) . .
F7 Cr7 F6 86.69(11) . .
O25 Cr7 F6 177.37(14) . .
O27 Cr7 F6 88.45(12) . .
F7 Cr7 O22 179.01(14) . .
O25 Cr7 O22 87.32(16) . .
O27 Cr7 O22 88.22(15) . .
F6 Cr7 O22 92.92(13) . .
F7 Cr7 O24 88.80(13) . .
O25 Cr7 O24 87.93(14) . .
O27 Cr7 O24 177.35(15) . .
F6 Cr7 O24 89.45(12) . .
O22 Cr7 O24 90.28(15) . .
F8 Cr8 O29 93.98(15) . .
F8 Cr8 O28 88.08(13) . .
O29 Cr8 O28 90.11(15) . .
F8 Cr8 O26 176.52(12) . .
O29 Cr8 O26 88.58(16) . .
O28 Cr8 O26 94.28(14) . .
F8 Cr8 F7 85.14(11) . .
O29 Cr8 F7 178.30(13) . .
O28 Cr8 F7 88.41(12) . .
O26 Cr8 F7 92.36(13) . .
F8 Cr8 O31 90.16(12) . .
O29 Cr8 O31 96.65(14) . .
O28 Cr8 O31 173.12(14) . .
O26 Cr8 O31 87.20(13) . .
F7 Cr8 O31 84.81(12) . .
N80 Cu1 N80 179.9980(10) . 2_565
N80 Cu1 O33 90.94(14) . .
N80 Cu1 O33 89.06(14) 2_565 .
N80 Cu1 O33 89.06(14) . 2_565
N80 Cu1 O33 90.94(14) 2_565 2_565
O33 Cu1 O33 180 . 2_565
N80 Cu1 O34 89.21(14) . .
N80 Cu1 O34 90.79(14) 2_565 .
O33 Cu1 O34 88.89(15) . .
O33 Cu1 O34 91.11(15) 2_565 .
N80 Cu1 O34 90.79(14) . 2_565
N80 Cu1 O34 89.21(14) 2_565 2_565
O33 Cu1 O34 91.11(15) . 2_565
O33 Cu1 O34 88.88(15) 2_565 2_565
O34 Cu1 O34 179.9980(10) . 2_565
Cr2 F1 Cr1 121.78(13) . .
Cr3 F2 Cr2 123.19(15) . .
Cr4 F3 Cr3 123.11(13) . .
Cr4 F4 Cr5 122.99(12) . .
Cr5 F5 Cr6 122.98(14) . .
Cr6 F6 Cr7 122.22(13) . .
Cr7 F7 Cr8 121.19(13) . .
Cr1 F8 Cr8 122.25(13) . .
C79 N80 C81 117.6(4) . .
C79 N80 Cu1 121.3(3) . .
C81 N80 Cu1 121.0(3) . .
C93 N94 C95 118.6(4) . .
C93 N94 H94A 107.7 . .
C95 N94 H94A 107.7 . .
C93 N94 H94B 107.7 . .
C95 N94 H94B 107.7 . .
H94A N94 H94B 107.1 . .
C1 O1 Cr1 134.1(4) . .
C1 O2 Cr2 131.0(4) . .
C6 O3 Cr1 131.7(3) . .
C6 O4 Cr2 135.7(3) . .
C11 O5 Cr2 134.8(4) . .
C11 O6 Cr3 129.8(4) . .
C16 O7 Cr2 129.6(4) . .
C16 O8 Cr3 135.5(4) . .
C21 O9 Cr3 135.9(4) . .
C21 O10 Cr4 134.8(4) . .
C26 O11 Cr3 131.0(4) . .
C26 O12 Cr4 137.6(4) . .
C31 O13 Cr4 132.9(3) . .
C31 O14 Cr5 135.8(3) . .
C36 O15 Cr4 136.3(3) . .
C36 O16 Cr5 130.9(3) . .
C41 O17 Cr5 129.7(3) . .
C41 O18 Cr6 133.3(3) . .
C46 O19 Cr5 136.1(3) . .
C46 O20 Cr6 128.1(3) . .
C51 O21 Cr6 128.9(4) . .
C51 O22 Cr7 135.1(3) . .
C56 O23 Cr6 134.3(3) . .
C56 O24 Cr7 128.8(3) . .
C61 O25 Cr7 131.1(3) . .
C61 O26 Cr8 134.2(3) . .
C66 O27 Cr7 133.9(3) . .
C66 O28 Cr8 130.7(3) . .
C71 O29 Cr8 132.1(4) . .
C71 O30 Cr1 132.3(4) . .
C76 O31 Cr8 131.7(3) . .
C76 O32 Cr1 131.5(3) . .
C84 O33 Cu1 124.0(4) . .
C86 O34 Cu1 121.6(4) . .

loop_
_geom_bond_atom_site_label_1
_geom_bond_atom_site_label_2
_geom_bond_distance
_geom_bond_site_symmetry_2
C1 O1 1.211(7) .
C1 O2 1.271(7) .
C1 C2 1.556(7) .
C2 C4 1.484(9) .
C2 C5 1.502(12) .
C2 C3 1.533(10) .
C3 H3A 0.98 .
C3 H3B 0.98 .
C3 H3C 0.98 .
C4 H4A 0.98 .
C4 H4B 0.98 .
C4 H4C 0.98 .
C5 H5A 0.98 .
C5 H5B 0.98 .
C5 H5C 0.98 .
C6 O3 1.241(6) .
C6 O4 1.263(6) .
C6 C7 1.523(7) .
C7 C9 1.420(14) .
C7 C10 1.475(11) .
C7 C8 1.507(11) .
C8 H8A 0.98 .
C8 H8B 0.98 .
C8 H8C 0.98 .
C9 H9A 0.98 .
C9 H9B 0.98 .
C9 H9C 0.98 .
C10 H10A 0.98 .
C10 H10B 0.98 .
C10 H10C 0.98 .
C11 O5 1.214(8) .
C11 O6 1.281(8) .
C11 C12 1.515(9) .
C12 C15 1.500(12) .
C12 C14 1.507(15) .
C12 C13 1.507(19) .
C13 H13A 0.98 .
C13 H13B 0.98 .
C13 H13C 0.98 .
C14 H14A 0.98 .
C14 H14B 0.98 .
C14 H14C 0.98 .
C15 H15A 0.98 .
C15 H15B 0.98 .
C15 H15C 0.98 .
C16 O8 1.250(8) .
C16 O7 1.257(7) .
C16 C17 1.534(9) .
C17 C20 1.387(17) .
C17 C19 1.495(13) .
C17 C18 1.540(16) .
C18 H18A 0.98 .
C18 H18B 0.98 .
C18 H18C 0.98 .
C19 H19A 0.98 .
C19 H19B 0.98 .
C19 H19C 0.98 .
C20 H20A 0.98 .
C20 H20B 0.98 .
C20 H20C 0.98 .
C21 O10 1.241(7) .
C21 O9 1.262(8) .
C21 C22 1.518(8) .
C22 C25 1.463(11) .
C22 C24 1.484(13) .
C22 C23 1.497(18) .
C23 H23A 0.98 .
C23 H23B 0.98 .
C23 H23C 0.98 .
C24 H24A 0.98 .
C24 H24B 0.98 .
C24 H24C 0.98 .
C25 H25A 0.98 .
C25 H25B 0.98 .
C25 H25C 0.98 .
C26 O12 1.224(6) .
C26 O11 1.251(6) .
C26 C27 1.528(7) .
C27 C29 1.475(11) .
C27 C28 1.507(11) .
C27 C30 1.524(11) .
C28 H28A 0.98 .
C28 H28B 0.98 .
C28 H28C 0.98 .
C29 H29A 0.98 .
C29 H29B 0.98 .
C29 H29C 0.98 .
C30 H30A 0.98 .
C30 H30B 0.98 .
C30 H30C 0.98 .
C31 O14 1.235(6) .
C31 O13 1.248(6) .
C31 C32 1.532(6) .
C32 C35 1.493(8) .
C32 C34 1.506(8) .
C32 C33 1.548(8) .
C33 H33A 0.98 .
C33 H33B 0.98 .
C33 H33C 0.98 .
C34 H34A 0.98 .
C34 H34B 0.98 .
C34 H34C 0.98 .
C35 H35A 0.98 .
C35 H35B 0.98 .
C35 H35C 0.98 .
C36 O16 1.238(6) .
C36 O15 1.245(6) .
C36 C37 1.529(6) .
C37 C38 1.505(8) .
C37 C39 1.509(8) .
C37 C40 1.518(10) .
C38 H38A 0.98 .
C38 H38B 0.98 .
C38 H38C 0.98 .
C39 H39A 0.98 .
C39 H39B 0.98 .
C39 H39C 0.98 .
C40 H40A 0.98 .
C40 H40B 0.98 .
C40 H40C 0.98 .
C41 O18 1.243(6) .
C41 O17 1.249(6) .
C41 C42 1.529(7) .
C42 C45 1.406(12) .
C42 C44 1.434(16) .
C42 C43 1.492(11) .
C43 H43A 0.98 .
C43 H43B 0.98 .
C43 H43C 0.98 .
C44 H44A 0.98 .
C44 H44B 0.98 .
C44 H44C 0.98 .
C45 H45A 0.98 .
C45 H45B 0.98 .
C45 H45C 0.98 .
C46 O19 1.258(6) .
C46 O20 1.260(5) .
C46 C47 1.528(7) .
C47 C50 1.507(9) .
C47 C48 1.515(9) .
C47 C49 1.543(8) .
C48 H48A 0.98 .
C48 H48B 0.98 .
C48 H48C 0.98 .
C49 H49A 0.98 .
C49 H49B 0.98 .
C49 H49C 0.98 .
C50 H50A 0.98 .
C50 H50B 0.98 .
C50 H50C 0.98 .
C51 O22 1.259(6) .
C51 O21 1.272(5) .
C51 C52 1.509(7) .
C52 C53 1.512(7) .
C52 C55 1.546(8) .
C52 C54 1.551(7) .
C53 H53A 0.98 .
C53 H53B 0.98 .
C53 H53C 0.98 .
C54 H54A 0.98 .
C54 H54B 0.98 .
C54 H54C 0.98 .
C55 H55A 0.98 .
C55 H55B 0.98 .
C55 H55C 0.98 .
C56 O24 1.242(6) .
C56 O23 1.275(6) .
C56 C57 1.529(6) .
C57 C60 1.522(7) .
C57 C58 1.526(8) .
C57 C59 1.539(8) .
C58 H58A 0.98 .
C58 H58B 0.98 .
C58 H58C 0.98 .
C59 H59A 0.98 .
C59 H59B 0.98 .
C59 H59C 0.98 .
C60 H60A 0.98 .
C60 H60B 0.98 .
C60 H60C 0.98 .
C61 O26 1.234(6) .
C61 O25 1.276(6) .
C61 C62 1.531(7) .
C62 C65 1.504(9) .
C62 C64 1.522(8) .
C62 C63 1.551(8) .
C63 H63A 0.98 .
C63 H63B 0.98 .
C63 H63C 0.98 .
C64 H64A 0.98 .
C64 H64B 0.98 .
C64 H64C 0.98 .
C65 H65A 0.98 .
C65 H65B 0.98 .
C65 H65C 0.98 .
C66 O28 1.251(6) .
C66 O27 1.276(6) .
C66 C67 1.524(6) .
C67 C70 1.455(8) .
C67 C68 1.476(8) .
C67 C69 1.627(9) .
C68 H68A 0.98 .
C68 H68B 0.98 .
C68 H68C 0.98 .
C69 H69A 0.98 .
C69 H69B 0.98 .
C69 H69C 0.98 .
C70 H70A 0.98 .
C70 H70B 0.98 .
C70 H70C 0.98 .
C71 O29 1.220(7) .
C71 O30 1.254(7) .
C71 C72 1.551(8) .
C72 C73 1.461(13) .
C72 C74 1.466(8) .
C72 C75 1.508(15) .
C73 H73A 0.98 .
C73 H73B 0.98 .
C73 H73C 0.98 .
C74 H74A 0.98 .
C74 H74B 0.98 .
C74 H74C 0.98 .
C75 H75A 0.98 .
C75 H75B 0.98 .
C75 H75C 0.98 .
C76 O32 1.253(5) .
C76 O31 1.255(6) .
C76 C77 1.503(6) .
C77 C78 1.389(6) .
C77 C82 1.391(6) .
C78 C79 1.379(6) .
C78 H78 0.95 .
C79 N80 1.343(6) .
C79 H79 0.95 .
C81 N80 1.345(6) .
C81 C82 1.373(6) .
C81 H81 0.95 .
C82 H82 0.95 .
C83 F9 1.278(7) .
C83 F10 1.300(8) .
C83 F11 1.313(8) .
C83 C84 1.531(8) .
C84 O33 1.256(6) .
C84 C85 1.385(8) .
C85 C86 1.405(8) .
C85 H85 0.95 .
C86 O34 1.250(6) .
C86 C87 1.526(9) .
C87 F13 1.320(6) .
C87 F14 1.324(6) .
C87 F12 1.348(6) .
C91 C92 1.473(7) .
C91 H91A 0.98 .
C91 H91B 0.98 .
C91 H91C 0.98 .
C92 C93 1.471(7) .
C92 H92A 0.99 .
C92 H92B 0.99 .
C93 N94 1.453(6) .
C93 H93A 0.99 .
C93 H93B 0.99 .
C95 N94 1.474(6) .
C95 C96 1.491(7) .
C95 H95A 0.99 .
C95 H95B 0.99 .
C96 C97 1.501(7) .
C96 H96A 0.99 .
C96 H96B 0.99 .
C97 H97A 0.98 .
C97 H97B 0.98 .
C97 H97C 0.98 .
Cr1 F8 1.936(3) .
Cr1 O1 1.966(4) .
Cr1 O3 1.982(3) .
Cr1 O30 1.986(4) .
Cr1 O32 2.001(3) .
Cr1 F1 2.012(3) .
Cr2 F1 1.896(3) .
Cr2 F2 1.937(3) .
Cr2 O4 1.937(4) .
Cr2 O2 1.945(4) .
Cr2 O5 1.955(4) .
Cr2 O7 1.966(4) .
Cr3 F2 1.907(3) .
Cr3 F3 1.925(3) .
Cr3 O9 1.931(5) .
Cr3 O8 1.933(5) .
Cr3 O6 1.940(5) .
Cr3 O11 1.959(5) .
Cr4 F4 1.912(2) .
Cr4 F3 1.919(3) .
Cr4 O10 1.934(4) .
Cr4 O13 1.938(4) .
Cr4 O15 1.937(3) .
Cr4 O12 1.942(3) .
Cr5 F5 1.909(2) .
Cr5 F4 1.924(2) .
Cr5 O14 1.939(4) .
Cr5 O19 1.939(3) .
Cr5 O17 1.944(4) .
Cr5 O16 1.965(4) .
Cr6 F6 1.909(3) .
Cr6 F5 1.926(3) .
Cr6 O21 1.940(3) .
Cr6 O23 1.949(3) .
Cr6 O18 1.955(3) .
Cr6 O20 1.966(3) .
Cr7 F7 1.900(3) .
Cr7 O25 1.934(3) .
Cr7 O27 1.935(3) .
Cr7 F6 1.952(2) .
Cr7 O22 1.964(4) .
Cr7 O24 1.977(3) .
Cr8 F8 1.947(3) .
Cr8 O29 1.952(4) .
Cr8 O28 1.990(3) .
Cr8 O26 1.998(3) .
Cr8 F7 2.008(3) .
Cr8 O31 2.008(3) .
Cu1 N80 1.992(3) .
Cu1 N80 1.992(3) 2_565
Cu1 O33 2.065(4) .
Cu1 O33 2.065(4) 2_565
Cu1 O34 2.178(4) .
Cu1 O34 2.178(4) 2_565
N94 H94A 0.92 .
N94 H94B 0.92 .
